data_4500196
loop_
_publ_author_name
'Bhattacharya, Saurav'
'Sanyal, Udishnu'
'Natarajan, Srinivasan'

_publ_section_title
;
 Liquid&#x2212;Liquid Interphase (Biphasic) as the Reaction Medium in the
 Assembly of a Hierarchy of Structures of 4,4&#x2032;-Azodibenzoic Acid
 with Zinc and Cadmium
;
_journal_issue 3
_journal_name_full 'Crystal Growth &amp; Design'
_journal_page_first 735
_journal_paper_doi 10.1021/cg101251a
_journal_volume 11
_journal_year 2011
_chemical_formula_sum 'C58 H44 N8 O10 Zn2'
_chemical_formula_weight 1143.75
_chemical_name_systematic
;
 ?
;
_space_group_IT_number 15
_symmetry_cell_setting monoclinic
_symmetry_space_group_name_Hall '-C 2yc'
_symmetry_space_group_name_H-M 'C 1 2/c 1'
_atom_sites_solution_hydrogens geom
_atom_sites_solution_primary direct
_atom_sites_solution_secondary difmap
_audit_creation_method SHELXL-97
_cell_angle_alpha 90.000(5)
_cell_angle_beta 107.775(5)
_cell_angle_gamma 90.000(5)
_cell_formula_units_Z 8
_cell_length_a 29.084(5)
_cell_length_b 18.553(5)
_cell_length_c 20.463(5)
_cell_measurement_temperature 100(2)
_cell_volume 10515(4)
_computing_cell_refinement SMART
_computing_data_collection 'SMART (Bruker, 2000)'
_computing_data_reduction 'SAINT (Bruker, 2000)'
_computing_molecular_graphics 'Ortep-3 for Windows (Farrugia, 1997) and CAME'
_computing_publication_material 'PLATON (Spek, 1990)'
_computing_structure_refinement 'SHELXL-97 (Sheldrick, 1997)'
_computing_structure_solution 'SIR92 (Altomare et al., 1993)'
_diffrn_ambient_temperature 100(2)
_diffrn_measured_fraction_theta_full 0.994
_diffrn_measured_fraction_theta_max 0.994
_diffrn_radiation_monochromator graphite
_diffrn_radiation_source 'fine-focus sealed tube'
_diffrn_radiation_type MoK\a
_diffrn_radiation_wavelength 0.71073
_diffrn_reflns_av_R_equivalents 0.0422
_diffrn_reflns_av_sigmaI/netI 0.0489
_diffrn_reflns_limit_h_max 34
_diffrn_reflns_limit_h_min -35
_diffrn_reflns_limit_k_max 22
_diffrn_reflns_limit_k_min -22
_diffrn_reflns_limit_l_max 24
_diffrn_reflns_limit_l_min -25
_diffrn_reflns_number 38141
_diffrn_reflns_theta_full 26.00
_diffrn_reflns_theta_max 26.00
_diffrn_reflns_theta_min 1.47
_exptl_absorpt_coefficient_mu 0.981
_exptl_absorpt_correction_T_max 0.915
_exptl_absorpt_correction_T_min 0.848
_exptl_absorpt_correction_type multi-scan
_exptl_absorpt_process_details '(SADABS; Sheldrick, 1996)'
_exptl_crystal_colour Red
_exptl_crystal_density_diffrn 1.445
_exptl_crystal_density_method 'not measured'
_exptl_crystal_description Block
_exptl_crystal_F_000 4704
_exptl_crystal_size_max 0.2
_exptl_crystal_size_mid 0.14
_exptl_crystal_size_min 0.09
_refine_diff_density_max 0.915
_refine_diff_density_min -0.782
_refine_diff_density_rms 0.092
_refine_ls_extinction_method none
_refine_ls_goodness_of_fit_ref 1.087
_refine_ls_matrix_type full
_refine_ls_number_parameters 703
_refine_ls_number_reflns 10274
_refine_ls_number_restraints 0
_refine_ls_restrained_S_all 1.087
_refine_ls_R_factor_all 0.0794
_refine_ls_R_factor_gt 0.0534
_refine_ls_shift/su_max 0.002
_refine_ls_shift/su_mean 0.000
_refine_ls_structure_factor_coef Fsqd
_refine_ls_weighting_details 'calc w=1/[\s^2^(Fo^2^)+(0.0823P)^2^+19.5616P] where P=(Fo^2^+2Fc^2^)/3'
_refine_ls_weighting_scheme calc
_refine_ls_wR_factor_gt 0.1476
_refine_ls_wR_factor_ref 0.1572
_reflns_number_gt 7596
_reflns_number_total 10274
_reflns_threshold_expression >2sigma(I)
_cod_data_source_file cg101251a_si_002.cif
_cod_data_source_block Compound(I)
_cod_depositor_comments
;
The following automatic conversions were performed:

'_symmetry_cell_setting' value 'Monoclinic' changed to 'monoclinic'
according to /home/saulius/struct/CIF-dictionaries/cif_core.dic
dictionary named 'cif_core.dic' version 2.4.1 from 2010-06-29.

Automatic conversion script
Id: cif_fix_values 1715 2011-07-08 13:25:40Z adriana 
;
_cod_original_sg_symbol_H-M C2/c
_cod_database_code 4500196

loop_
_symmetry_equiv_pos_as_xyz
'x, y, z'
'-x, y, -z+1/2'
'x+1/2, y+1/2, z'
'-x+1/2, y+1/2, -z+1/2'
'-x, -y, -z'
'x, -y, z-1/2'
'-x+1/2, -y+1/2, -z'
'x+1/2, -y+1/2, z-1/2'

loop_
_atom_site_label
_atom_site_type_symbol
_atom_site_fract_x
_atom_site_fract_y
_atom_site_fract_z
_atom_site_U_iso_or_equiv
_atom_site_adp_type
_atom_site_occupancy
_atom_site_symmetry_multiplicity
_atom_site_calc_flag
_atom_site_refinement_flags
Zn1 Zn 0.654470(15) 0.09720(2) 0.03626(2) 0.02517(14) Uani 1 1 d .
Zn2 Zn 1.118859(15) -0.24786(2) 0.67872(2) 0.02392(13) Uani 1 1 d .
O1 O 0.68241(9) -0.01016(15) 0.08391(13) 0.0310(6) Uani 1 1 d .
O2 O 0.71923(9) 0.09378(14) 0.11489(13) 0.0301(6) Uani 1 1 d .
O3 O 0.61404(9) 0.14335(16) 0.10869(13) 0.0316(6) Uani 1 1 d .
O4 O 0.58234(9) 0.07871(15) 0.01568(13) 0.0308(6) Uani 1 1 d .
O5 O 1.06365(10) -0.23701(16) 0.59494(14) 0.0342(7) Uani 1 1 d .
O6 O 1.17528(10) -0.27243(16) 0.62201(14) 0.0339(7) Uani 1 1 d .
O7 O 1.18370(9) -0.19916(14) 0.70953(13) 0.0273(6) Uani 1 1 d .
O8 O 1.07276(11) -0.12637(18) 0.63786(16) 0.0459(8) Uani 1 1 d .
O9 O 0.94265(16) 0.9977(3) 0.1712(2) 0.0854(13) Uani 1 1 d .
H9A H 0.9668 0.9783 0.1970 0.128 Uiso 1 1 calc R
O10 O 0.95699(16) 1.0023(3) 0.3042(2) 0.0849(13) Uani 1 1 d .
N1 N 0.66410(11) 0.20101(17) 0.00051(15) 0.0257(7) Uani 1 1 d .
N2 N 0.67810(10) 0.07029(17) -0.04839(15) 0.0247(7) Uani 1 1 d .
N3 N 1.11463(10) -0.35630(16) 0.70399(14) 0.0216(6) Uani 1 1 d .
N4 N 1.09078(11) -0.23745(17) 0.76147(16) 0.0275(7) Uani 1 1 d .
N5 N 0.87026(12) -0.11310(19) 0.32683(19) 0.0349(8) Uani 1 1 d .
N6 N 0.88672(12) -0.0759(2) 0.37858(19) 0.0354(8) Uani 1 1 d .
N7 N 0.38999(11) 0.16092(17) 0.16002(16) 0.0254(7) Uani 1 1 d .
N8 N 0.39201(11) 0.14453(18) 0.10126(16) 0.0273(7) Uani 1 1 d .
C1 C 0.71713(13) 0.0255(2) 0.12158(19) 0.0254(8) Uani 1 1 d .
C2 C 0.75712(13) -0.0102(2) 0.17576(19) 0.0250(8) Uani 1 1 d .
C3 C 0.76184(14) -0.0851(2) 0.1772(2) 0.0294(9) Uani 1 1 d .
H3 H 0.7396 -0.1133 0.1451 0.035 Uiso 1 1 calc R
C4 C 0.79997(14) -0.1174(2) 0.2271(2) 0.0319(9) Uani 1 1 d .
H4 H 0.8040 -0.1671 0.2272 0.038 Uiso 1 1 calc R
C5 C 0.83187(14) -0.0753(2) 0.2765(2) 0.0319(9) Uani 1 1 d .
C6 C 0.82746(14) -0.0002(2) 0.2759(2) 0.0323(9) Uani 1 1 d .
H6 H 0.8490 0.0278 0.3091 0.039 Uiso 1 1 calc R
C7 C 0.79027(13) 0.0316(2) 0.2248(2) 0.0293(9) Uani 1 1 d .
H7 H 0.7874 0.0815 0.2231 0.035 Uiso 1 1 calc R
C8 C 0.92750(14) -0.1060(2) 0.4296(2) 0.0312(9) Uani 1 1 d .
C9 C 0.94776(14) -0.1738(2) 0.4271(2) 0.0324(9) Uani 1 1 d .
H9 H 0.9345 -0.2044 0.3901 0.039 Uiso 1 1 calc R
C10 C 0.98774(14) -0.1948(2) 0.4802(2) 0.0310(9) Uani 1 1 d .
H10 H 1.0011 -0.2402 0.4794 0.037 Uiso 1 1 calc R
C11 C 1.00811(13) -0.1484(2) 0.5349(2) 0.0287(9) Uani 1 1 d .
C12 C 0.98781(15) -0.0810(2) 0.5361(2) 0.0371(10) Uani 1 1 d .
H12 H 1.0015 -0.0494 0.5721 0.045 Uiso 1 1 calc R
C13 C 0.94733(15) -0.0607(2) 0.4838(2) 0.0379(10) Uani 1 1 d .
H13 H 0.9334 -0.0159 0.4853 0.045 Uiso 1 1 calc R
C14 C 1.05124(14) -0.1709(2) 0.5933(2) 0.0318(9) Uani 1 1 d .
C15 C 0.57859(14) 0.1133(2) 0.0674(2) 0.0274(9) Uani 1 1 d .
C16 C 0.52980(13) 0.1183(2) 0.07831(19) 0.0254(8) Uani 1 1 d .
C17 C 0.52573(14) 0.1513(2) 0.13743(19) 0.0301(9) Uani 1 1 d .
H17 H 0.5533 0.1678 0.1706 0.036 Uiso 1 1 calc R
C18 C 0.48116(13) 0.1598(2) 0.14744(19) 0.0295(9) Uani 1 1 d .
H18 H 0.4786 0.1824 0.1867 0.035 Uiso 1 1 calc R
C19 C 0.43999(13) 0.1340(2) 0.09766(19) 0.0250(8) Uani 1 1 d .
C20 C 0.44361(13) 0.1010(2) 0.0386(2) 0.0285(9) Uani 1 1 d .
H20 H 0.4160 0.0849 0.0053 0.034 Uiso 1 1 calc R
C21 C 0.48864(14) 0.0923(2) 0.0293(2) 0.0283(9) Uani 1 1 d .
H21 H 0.4913 0.0692 -0.0097 0.034 Uiso 1 1 calc R
C22 C 0.34182(12) 0.1779(2) 0.15911(18) 0.0230(8) Uani 1 1 d .
C23 C 0.33068(13) 0.1690(2) 0.22028(19) 0.0235(8) Uani 1 1 d .
H23 H 0.3543 0.1542 0.2599 0.028 Uiso 1 1 calc R
C24 C 0.28412(13) 0.18249(19) 0.22157(19) 0.0231(8) Uani 1 1 d .
H24 H 0.2759 0.1737 0.2614 0.028 Uiso 1 1 calc R
C25 C 0.24947(13) 0.2092(2) 0.16351(19) 0.0242(8) Uani 1 1 d .
C26 C 0.26205(13) 0.2212(2) 0.10379(19) 0.0276(8) Uani 1 1 d .
H26 H 0.2394 0.2407 0.0655 0.033 Uiso 1 1 calc R
C27 C 0.30740(13) 0.2045(2) 0.1008(2) 0.0271(8) Uani 1 1 d .
H27 H 0.3150 0.2109 0.0602 0.033 Uiso 1 1 calc R
C28 C 1.19948(13) -0.2281(2) 0.66470(19) 0.0255(8) Uani 1 1 d .
C29 C 0.65853(14) 0.2650(2) 0.0271(2) 0.0291(9) Uani 1 1 d .
H29 H 0.6455 0.2665 0.0634 0.035 Uiso 1 1 calc R
C30 C 0.67158(14) 0.3302(2) 0.0024(2) 0.0331(9) Uani 1 1 d .
H30 H 0.6671 0.3739 0.0218 0.040 Uiso 1 1 calc R
C31 C 0.69096(14) 0.3283(2) -0.0507(2) 0.0317(9) Uani 1 1 d .
H31 H 0.6998 0.3709 -0.0676 0.038 Uiso 1 1 calc R
C32 C 0.71791(14) 0.2549(2) -0.1349(2) 0.0301(9) Uani 1 1 d .
H32 H 0.7266 0.2962 -0.1541 0.036 Uiso 1 1 calc R
C33 C 0.72477(14) 0.1897(2) -0.15962(19) 0.0293(9) Uani 1 1 d .
H33 H 0.7379 0.1869 -0.1957 0.035 Uiso 1 1 calc R
C34 C 0.72144(14) 0.0548(2) -0.15195(19) 0.0315(9) Uani 1 1 d .
H34 H 0.7357 0.0490 -0.1865 0.038 Uiso 1 1 calc R
C35 C 0.70912(15) -0.0043(2) -0.1207(2) 0.0331(9) Uani 1 1 d .
H35 H 0.7153 -0.0505 -0.1335 0.040 Uiso 1 1 calc R
C36 C 0.68714(14) 0.0056(2) -0.0691(2) 0.0293(9) Uani 1 1 d .
H36 H 0.6786 -0.0348 -0.0486 0.035 Uiso 1 1 calc R
C37 C 0.68365(12) 0.1994(2) -0.05210(18) 0.0221(8) Uani 1 1 d .
C38 C 0.69745(13) 0.2617(2) -0.07983(19) 0.0255(8) Uani 1 1 d .
C39 C 0.71220(13) 0.1248(2) -0.13115(18) 0.0251(8) Uani 1 1 d .
C40 C 0.69099(12) 0.1293(2) -0.07852(18) 0.0231(8) Uani 1 1 d .
C41 C 1.12729(13) -0.4141(2) 0.67485(19) 0.0258(8) Uani 1 1 d .
H41 H 1.1426 -0.4076 0.6415 0.031 Uiso 1 1 calc R
C42 C 1.11828(15) -0.4844(2) 0.6928(2) 0.0338(9) Uani 1 1 d .
H42 H 1.1279 -0.5236 0.6719 0.041 Uiso 1 1 calc R
C43 C 1.09525(15) -0.4950(2) 0.7411(2) 0.0348(10) Uani 1 1 d .
H43 H 1.0886 -0.5415 0.7527 0.042 Uiso 1 1 calc R
C44 C 1.05781(15) -0.4402(3) 0.8254(2) 0.0393(11) Uani 1 1 d .
H44 H 1.0501 -0.4854 0.8387 0.047 Uiso 1 1 calc R
C45 C 1.04676(15) -0.3810(3) 0.8549(2) 0.0387(11) Uani 1 1 d .
H45 H 1.0318 -0.3859 0.8888 0.046 Uiso 1 1 calc R
C46 C 1.04759(16) -0.2450(3) 0.8653(2) 0.0453(12) Uani 1 1 d .
H46 H 1.0333 -0.2466 0.9002 0.054 Uiso 1 1 calc R
C47 C 1.05907(17) -0.1800(3) 0.8428(2) 0.0482(12) Uani 1 1 d .
H47 H 1.0525 -0.1374 0.8621 0.058 Uiso 1 1 calc R
C48 C 1.08059(15) -0.1781(2) 0.7911(2) 0.0378(10) Uani 1 1 d .
H48 H 1.0883 -0.1335 0.7764 0.045 Uiso 1 1 calc R
C49 C 1.09218(12) -0.3665(2) 0.75265(18) 0.0222(8) Uani 1 1 d .
C50 C 1.08157(14) -0.4345(2) 0.7735(2) 0.0300(9) Uani 1 1 d .
C51 C 1.05740(13) -0.3102(2) 0.83545(19) 0.0325(10) Uani 1 1 d .
C52 C 1.07991(12) -0.3029(2) 0.78379(18) 0.0265(9) Uani 1 1 d .
C53 C 0.9083(2) 0.9427(3) 0.1362(3) 0.0638(15) Uani 1 1 d .
H53 H 0.8988 0.9155 0.1711 0.077 Uiso 1 1 calc R
C54 C 0.8641(2) 0.9771(4) 0.0896(3) 0.0785(19) Uani 1 1 d .
H54A H 0.8476 1.0019 0.1177 0.094 Uiso 1 1 calc R
H54B H 0.8741 1.0134 0.0626 0.094 Uiso 1 1 calc R
C55 C 0.8293(3) 0.9296(7) 0.0424(4) 0.146(5) Uani 1 1 d .
H55A H 0.8060 0.9587 0.0087 0.175 Uiso 1 1 calc R
H55B H 0.8119 0.9024 0.0679 0.175 Uiso 1 1 calc R
C56 C 0.8537(4) 0.8756(7) 0.0042(5) 0.151(5) Uani 1 1 d .
H56C H 0.8305 0.8395 -0.0196 0.181 Uiso 1 1 calc R
H56D H 0.8648 0.9013 -0.0295 0.181 Uiso 1 1 calc R
C57 C 0.8952(3) 0.8405(5) 0.0554(5) 0.120(4) Uani 1 1 d .
H57A H 0.9114 0.8094 0.0312 0.144 Uiso 1 1 calc R
H57B H 0.8829 0.8101 0.0848 0.144 Uiso 1 1 calc R
C58 C 0.9323(3) 0.8915(4) 0.1004(4) 0.085(2) Uani 1 1 d .
H58A H 0.9568 0.8641 0.1341 0.102 Uiso 1 1 calc R
H58B H 0.9480 0.9183 0.0725 0.102 Uiso 1 1 calc R

loop_
_atom_site_aniso_label
_atom_site_aniso_U_11
_atom_site_aniso_U_22
_atom_site_aniso_U_33
_atom_site_aniso_U_23
_atom_site_aniso_U_13
_atom_site_aniso_U_12
Zn1 0.0238(2) 0.0253(3) 0.0291(2) 0.00499(19) 0.01207(18) 0.00158(19)
Zn2 0.0209(2) 0.0211(2) 0.0312(3) -0.00100(18) 0.00998(18) -0.00152(18)
O1 0.0288(14) 0.0294(16) 0.0349(15) 0.0073(12) 0.0098(12) -0.0050(12)
O2 0.0318(14) 0.0222(15) 0.0347(15) 0.0052(12) 0.0080(12) 0.0016(12)
O3 0.0253(14) 0.0411(17) 0.0306(14) 0.0041(13) 0.0117(12) 0.0011(13)
O4 0.0292(14) 0.0358(16) 0.0331(15) 0.0007(13) 0.0180(12) 0.0033(12)
O5 0.0291(15) 0.0404(19) 0.0337(16) 0.0067(13) 0.0104(12) 0.0078(13)
O6 0.0281(14) 0.0371(17) 0.0380(16) -0.0047(13) 0.0123(12) -0.0077(13)
O7 0.0231(13) 0.0295(15) 0.0318(14) -0.0006(12) 0.0118(11) -0.0040(12)
O8 0.0411(17) 0.0418(19) 0.0485(19) 0.0051(16) 0.0043(15) -0.0094(15)
O9 0.080(3) 0.087(3) 0.085(3) -0.012(3) 0.018(2) -0.015(3)
O10 0.080(3) 0.093(3) 0.086(3) -0.012(3) 0.031(2) -0.009(3)
N1 0.0261(16) 0.0246(18) 0.0272(17) 0.0033(14) 0.0094(13) 0.0039(14)
N2 0.0229(16) 0.0247(18) 0.0277(17) 0.0020(14) 0.0096(13) -0.0016(13)
N3 0.0211(15) 0.0215(17) 0.0224(15) -0.0010(13) 0.0070(12) -0.0005(13)
N4 0.0241(16) 0.0258(19) 0.0333(18) -0.0054(14) 0.0097(14) 0.0013(14)
N5 0.0316(18) 0.0245(19) 0.047(2) 0.0046(17) 0.0092(16) -0.0005(15)
N6 0.0323(18) 0.034(2) 0.043(2) 0.0088(17) 0.0158(16) 0.0052(16)
N7 0.0245(16) 0.0245(17) 0.0309(17) 0.0022(14) 0.0138(13) 0.0007(14)
N8 0.0242(16) 0.0269(18) 0.0331(18) 0.0028(14) 0.0122(14) -0.0005(14)
C1 0.0259(19) 0.026(2) 0.029(2) 0.0055(17) 0.0166(16) 0.0046(17)
C2 0.0228(18) 0.023(2) 0.031(2) 0.0070(16) 0.0114(16) 0.0033(16)
C3 0.026(2) 0.023(2) 0.040(2) 0.0035(17) 0.0116(17) -0.0034(16)
C4 0.028(2) 0.019(2) 0.048(2) 0.0061(18) 0.0092(18) -0.0003(17)
C5 0.028(2) 0.025(2) 0.044(2) 0.0140(18) 0.0130(18) 0.0049(17)
C6 0.027(2) 0.029(2) 0.039(2) 0.0009(18) 0.0069(17) -0.0030(18)
C7 0.031(2) 0.018(2) 0.041(2) 0.0077(17) 0.0132(18) 0.0004(17)
C8 0.030(2) 0.027(2) 0.039(2) 0.0127(19) 0.0136(18) 0.0032(18)
C9 0.031(2) 0.029(2) 0.037(2) 0.0066(18) 0.0104(18) -0.0002(18)
C10 0.028(2) 0.026(2) 0.039(2) 0.0056(18) 0.0111(17) -0.0015(17)
C11 0.027(2) 0.028(2) 0.036(2) 0.0122(18) 0.0154(17) -0.0016(17)
C12 0.040(2) 0.030(2) 0.043(3) 0.0015(19) 0.014(2) -0.0020(19)
C13 0.041(2) 0.027(2) 0.049(3) 0.010(2) 0.019(2) 0.0097(19)
C14 0.025(2) 0.034(2) 0.039(2) 0.0057(19) 0.0143(17) -0.0083(19)
C15 0.027(2) 0.027(2) 0.030(2) 0.0157(17) 0.0130(17) 0.0079(17)
C16 0.0260(19) 0.022(2) 0.030(2) 0.0079(16) 0.0117(16) 0.0032(16)
C17 0.0249(19) 0.039(2) 0.026(2) 0.0012(18) 0.0063(16) -0.0008(18)
C18 0.028(2) 0.035(2) 0.028(2) 0.0004(18) 0.0121(16) 0.0013(18)
C19 0.0235(19) 0.023(2) 0.031(2) 0.0057(16) 0.0126(16) 0.0009(16)
C20 0.0250(19) 0.029(2) 0.033(2) -0.0005(17) 0.0099(16) -0.0022(17)
C21 0.031(2) 0.027(2) 0.029(2) 0.0006(17) 0.0138(17) -0.0002(17)
C22 0.0206(18) 0.0192(19) 0.030(2) 0.0020(16) 0.0084(15) 0.0008(15)
C23 0.0234(18) 0.0167(19) 0.030(2) -0.0026(15) 0.0074(15) 0.0000(15)
C24 0.0253(18) 0.0183(19) 0.0277(19) -0.0056(15) 0.0110(15) -0.0023(15)
C25 0.0229(18) 0.0177(19) 0.032(2) -0.0023(16) 0.0083(16) -0.0011(15)
C26 0.0239(19) 0.027(2) 0.030(2) 0.0050(17) 0.0063(16) 0.0023(17)
C27 0.0278(19) 0.026(2) 0.032(2) 0.0026(17) 0.0146(16) 0.0021(17)
C28 0.0240(19) 0.023(2) 0.030(2) 0.0075(17) 0.0081(16) 0.0012(16)
C29 0.031(2) 0.029(2) 0.030(2) 0.0021(17) 0.0123(17) 0.0026(17)
C30 0.036(2) 0.024(2) 0.038(2) 0.0009(18) 0.0095(18) 0.0088(18)
C31 0.031(2) 0.025(2) 0.039(2) 0.0071(18) 0.0092(18) 0.0000(18)
C32 0.031(2) 0.027(2) 0.034(2) 0.0104(18) 0.0126(17) -0.0014(17)
C33 0.033(2) 0.032(2) 0.027(2) 0.0015(17) 0.0153(17) -0.0033(18)
C34 0.032(2) 0.038(3) 0.025(2) -0.0047(18) 0.0101(16) -0.0061(19)
C35 0.040(2) 0.024(2) 0.038(2) -0.0068(18) 0.0153(18) -0.0056(18)
C36 0.032(2) 0.021(2) 0.035(2) -0.0004(17) 0.0110(17) -0.0075(17)
C37 0.0165(17) 0.024(2) 0.0237(18) 0.0038(16) 0.0033(14) 0.0019(15)
C38 0.0189(18) 0.028(2) 0.0260(19) 0.0042(16) 0.0012(15) 0.0012(16)
C39 0.0244(19) 0.027(2) 0.0227(19) 0.0008(16) 0.0053(15) -0.0042(16)
C40 0.0172(17) 0.025(2) 0.0245(19) 0.0032(16) 0.0026(14) -0.0004(15)
C41 0.0276(19) 0.023(2) 0.028(2) -0.0015(16) 0.0108(16) -0.0013(16)
C42 0.042(2) 0.023(2) 0.035(2) -0.0038(18) 0.0113(19) 0.0006(18)
C43 0.042(2) 0.021(2) 0.041(2) 0.0043(18) 0.0113(19) -0.0034(18)
C44 0.035(2) 0.047(3) 0.038(2) 0.017(2) 0.0137(19) 0.004(2)
C45 0.033(2) 0.059(3) 0.030(2) 0.010(2) 0.0183(18) 0.006(2)
C46 0.039(2) 0.067(4) 0.035(2) -0.008(2) 0.019(2) 0.011(2)
C47 0.052(3) 0.050(3) 0.050(3) -0.017(2) 0.026(2) 0.006(2)
C48 0.037(2) 0.032(2) 0.046(3) -0.010(2) 0.016(2) 0.0007(19)
C49 0.0163(17) 0.026(2) 0.0225(18) -0.0013(16) 0.0027(14) -0.0001(15)
C50 0.028(2) 0.032(2) 0.029(2) 0.0061(18) 0.0076(16) 0.0001(18)
C51 0.0240(19) 0.052(3) 0.0221(19) 0.0022(19) 0.0083(16) 0.0090(19)
C52 0.0156(17) 0.039(2) 0.0224(19) -0.0045(17) 0.0028(14) 0.0027(17)
C53 0.066(4) 0.064(4) 0.066(4) -0.005(3) 0.027(3) -0.010(3)
C54 0.063(4) 0.097(5) 0.077(4) -0.007(4) 0.023(3) 0.023(4)
C55 0.069(5) 0.281(14) 0.093(6) -0.070(7) 0.031(4) -0.053(7)
C56 0.135(8) 0.228(13) 0.118(7) -0.107(8) 0.081(6) -0.134(9)
C57 0.127(7) 0.120(7) 0.154(8) -0.069(7) 0.106(7) -0.081(6)
C58 0.112(6) 0.063(4) 0.102(5) -0.008(4) 0.067(5) 0.004(4)

loop_
_atom_type_symbol
_atom_type_description
_atom_type_scat_dispersion_real
_atom_type_scat_dispersion_imag
_atom_type_scat_source
C C 0.0033 0.0016 'International Tables Vol C Tables 4.2.6.8 and 6.1.1.4'
H H 0.0000 0.0000 'International Tables Vol C Tables 4.2.6.8 and 6.1.1.4'
N N 0.0061 0.0033 'International Tables Vol C Tables 4.2.6.8 and 6.1.1.4'
O O 0.0106 0.0060 'International Tables Vol C Tables 4.2.6.8 and 6.1.1.4'
Zn Zn 0.2839 1.4301 'International Tables Vol C Tables 4.2.6.8 and 6.1.1.4'

loop_
_geom_angle_atom_site_label_1
_geom_angle_atom_site_label_2
_geom_angle_atom_site_label_3
_geom_angle
_geom_angle_site_symmetry_1
_geom_angle_site_symmetry_3
O4 Zn1 O2 142.16(11) . .
O4 Zn1 N1 108.61(11) . .
O2 Zn1 N1 96.42(11) . .
O4 Zn1 N2 111.29(11) . .
O2 Zn1 N2 100.59(11) . .
N1 Zn1 N2 79.65(12) . .
O4 Zn1 O1 98.79(10) . .
O2 Zn1 O1 61.01(10) . .
N1 Zn1 O1 152.54(11) . .
N2 Zn1 O1 88.93(11) . .
O4 Zn1 O3 60.23(10) . .
O2 Zn1 O3 91.90(10) . .
N1 Zn1 O3 91.80(11) . .
N2 Zn1 O3 165.53(11) . .
O1 Zn1 O3 103.63(10) . .
O4 Zn1 C1 122.82(12) . .
O2 Zn1 C1 30.83(12) . .
N1 Zn1 C1 125.79(12) . .
N2 Zn1 C1 95.58(12) . .
O1 Zn1 C1 30.19(11) . .
O3 Zn1 C1 98.89(11) . .
O4 Zn1 C15 30.50(12) . .
O2 Zn1 C15 118.07(12) . .
N1 Zn1 C15 101.57(12) . .
N2 Zn1 C15 140.68(12) . .
O1 Zn1 C15 103.02(11) . .
O3 Zn1 C15 29.73(11) . .
C1 Zn1 C15 113.58(11) . .
O5 Zn2 O7 131.64(11) . .
O5 Zn2 N3 102.70(12) . .
O7 Zn2 N3 118.38(11) . .
O5 Zn2 N4 106.14(12) . .
O7 Zn2 N4 105.31(11) . .
N3 Zn2 N4 79.77(12) . .
O5 Zn2 O6 95.60(11) . .
O7 Zn2 O6 60.50(10) . .
N3 Zn2 O6 92.21(11) . .
N4 Zn2 O6 157.97(11) . .
O5 Zn2 C28 115.70(12) . .
O7 Zn2 C28 30.56(11) . .
N3 Zn2 C28 107.49(12) . .
N4 Zn2 C28 134.01(13) . .
O6 Zn2 C28 29.95(11) . .
C1 O1 Zn1 85.2(2) . .
C1 O2 Zn1 93.0(2) . .
C15 O3 Zn1 83.0(2) . .
C15 O4 Zn1 95.0(2) . .
C14 O5 Zn2 105.7(3) . .
C28 O6 Zn2 81.6(2) . .
C28 O7 Zn2 95.5(2) . .
C29 N1 C37 118.2(3) . .
C29 N1 Zn1 128.7(3) . .
C37 N1 Zn1 112.7(2) . .
C36 N2 C40 118.2(3) . .
C36 N2 Zn1 128.5(3) . .
C40 N2 Zn1 112.6(2) . .
C41 N3 C49 118.4(3) . .
C41 N3 Zn2 128.2(2) . .
C49 N3 Zn2 113.1(2) . .
C48 N4 C52 118.4(3) . .
C48 N4 Zn2 129.6(3) . .
C52 N4 Zn2 112.0(2) . .
N6 N5 C5 110.7(4) . .
N5 N6 C8 115.2(4) . .
N8 N7 C22 111.8(3) . .
N7 N8 C19 114.3(3) . .
O1 C1 O2 120.9(3) . .
O1 C1 C2 121.3(3) . .
O2 C1 C2 117.8(3) . .
O1 C1 Zn1 64.6(2) . .
O2 C1 Zn1 56.21(18) . .
C2 C1 Zn1 174.0(3) . .
C7 C2 C3 119.7(3) . .
C7 C2 C1 119.9(3) . .
C3 C2 C1 120.4(3) . .
C4 C3 C2 119.7(4) . .
C5 C4 C3 120.0(4) . .
C4 C5 C6 121.0(4) . .
C4 C5 N5 116.5(4) . .
C6 C5 N5 122.5(4) . .
C7 C6 C5 118.6(4) . .
C6 C7 C2 121.0(4) . .
C13 C8 C9 120.3(4) . .
C13 C8 N6 113.7(4) . .
C9 C8 N6 126.1(4) . .
C10 C9 C8 119.2(4) . .
C9 C10 C11 120.4(4) . .
C12 C11 C10 119.5(4) . .
C12 C11 C14 119.6(4) . .
C10 C11 C14 120.9(4) . .
C13 C12 C11 120.0(4) . .
C8 C13 C12 120.6(4) . .
O8 C14 O5 122.9(4) . .
O8 C14 C11 120.5(4) . .
O5 C14 C11 116.7(4) . .
O3 C15 O4 121.7(3) . .
O3 C15 C16 119.6(4) . .
O4 C15 C16 118.6(3) . .
O3 C15 Zn1 67.3(2) . .
O4 C15 Zn1 54.48(18) . .
C16 C15 Zn1 173.1(3) . .
C21 C16 C17 119.7(3) . .
C21 C16 C15 120.9(3) . .
C17 C16 C15 119.3(3) . .
C18 C17 C16 120.8(4) . .
C17 C18 C19 119.1(4) . .
C20 C19 C18 120.7(3) . .
C20 C19 N8 116.1(3) . .
C18 C19 N8 123.1(3) . .
C19 C20 C21 119.7(4) . .
C20 C21 C16 120.0(4) . .
C27 C22 C23 120.5(3) . .
C27 C22 N7 122.3(3) . .
C23 C22 N7 117.2(3) . .
C24 C23 C22 119.5(3) . .
C23 C24 C25 120.3(3) . .
C24 C25 C26 119.2(3) . .
C24 C25 C28 121.4(3) . 6_455
C26 C25 C28 119.4(3) . 6_455
C27 C26 C25 121.0(3) . .
C26 C27 C22 119.3(3) . .
O6 C28 O7 122.4(3) . .
O6 C28 C25 118.9(3) . 6_656
O7 C28 C25 118.7(3) . 6_656
O6 C28 Zn2 68.4(2) . .
O7 C28 Zn2 53.99(18) . .
C25 C28 Zn2 172.7(3) 6_656 .
N1 C29 C30 122.5(4) . .
C31 C30 C29 119.0(4) . .
C30 C31 C38 119.9(4) . .
C33 C32 C38 121.2(4) . .
C32 C33 C39 121.1(4) . .
C35 C34 C39 119.5(4) . .
C34 C35 C36 119.3(4) . .
N2 C36 C35 122.7(4) . .
N1 C37 C38 122.8(3) . .
N1 C37 C40 117.3(3) . .
C38 C37 C40 119.8(3) . .
C37 C38 C31 117.5(3) . .
C37 C38 C32 119.1(4) . .
C31 C38 C32 123.5(4) . .
C40 C39 C34 117.0(4) . .
C40 C39 C33 119.4(4) . .
C34 C39 C33 123.6(3) . .
N2 C40 C39 123.2(4) . .
N2 C40 C37 117.4(3) . .
C39 C40 C37 119.4(3) . .
N3 C41 C42 122.2(3) . .
C43 C42 C41 119.8(4) . .
C42 C43 C50 119.4(4) . .
C45 C44 C50 120.5(4) . .
C44 C45 C51 121.7(4) . .
C47 C46 C51 120.3(4) . .
C46 C47 C48 119.5(4) . .
N4 C48 C47 122.8(4) . .
N3 C49 C50 123.4(3) . .
N3 C49 C52 116.7(3) . .
C50 C49 C52 119.9(3) . .
C49 C50 C43 116.9(3) . .
C49 C50 C44 119.6(4) . .
C43 C50 C44 123.5(4) . .
C52 C51 C46 116.1(4) . .
C52 C51 C45 119.0(4) . .
C46 C51 C45 124.9(4) . .
N4 C52 C51 122.9(4) . .
N4 C52 C49 117.8(3) . .
C51 C52 C49 119.2(4) . .
O9 C53 C54 110.1(5) . .
O9 C53 C58 109.5(5) . .
C54 C53 C58 113.5(5) . .
C55 C54 C53 117.0(7) . .
C54 C55 C56 112.8(6) . .
C57 C56 C55 108.8(7) . .
C56 C57 C58 115.4(8) . .
C53 C58 C57 110.0(6) . .

loop_
_geom_bond_atom_site_label_1
_geom_bond_atom_site_label_2
_geom_bond_distance
_geom_bond_site_symmetry_2
Zn1 O4 2.039(3) .
Zn1 O2 2.071(3) .
Zn1 N1 2.109(3) .
Zn1 N2 2.109(3) .
Zn1 O1 2.257(3) .
Zn1 O3 2.319(3) .
Zn1 C1 2.489(4) .
Zn1 C15 2.495(4) .
Zn2 O5 1.969(3) .
Zn2 O7 2.011(2) .
Zn2 N3 2.090(3) .
Zn2 N4 2.101(3) .
Zn2 O6 2.326(3) .
Zn2 C28 2.475(4) .
O1 C1 1.256(5) .
O2 C1 1.277(5) .
O3 C15 1.247(5) .
O4 C15 1.271(5) .
O5 C14 1.275(5) .
O6 C28 1.249(5) .
O7 C28 1.264(5) .
O8 C14 1.248(5) .
O9 C53 1.454(7) .
N1 C29 1.336(5) .
N1 C37 1.363(5) .
N2 C36 1.325(5) .
N2 C40 1.363(5) .
N3 C41 1.333(5) .
N3 C49 1.360(4) .
N4 C48 1.333(5) .
N4 C52 1.367(5) .
N5 N6 1.232(5) .
N5 C5 1.448(5) .
N6 C8 1.432(5) .
N7 N8 1.259(4) .
N7 C22 1.431(5) .
N8 C19 1.433(5) .
C1 C2 1.494(5) .
C2 C7 1.394(5) .
C2 C3 1.397(5) .
C3 C4 1.392(5) .
C4 C5 1.386(6) .
C5 C6 1.399(6) .
C6 C7 1.386(5) .
C8 C13 1.370(6) .
C8 C9 1.397(6) .
C9 C10 1.383(5) .
C10 C11 1.393(6) .
C11 C12 1.387(6) .
C11 C14 1.504(5) .
C12 C13 1.379(6) .
C15 C16 1.505(5) .
C16 C21 1.392(5) .
C16 C17 1.393(5) .
C17 C18 1.382(5) .
C18 C19 1.399(5) .
C19 C20 1.387(5) .
C20 C21 1.389(5) .
C22 C27 1.393(5) .
C22 C23 1.395(5) .
C23 C24 1.385(5) .
C24 C25 1.393(5) .
C25 C26 1.396(5) .
C25 C28 1.503(5) 6_455
C26 C27 1.374(5) .
C28 C25 1.503(5) 6_656
C29 C30 1.407(6) .
C30 C31 1.368(6) .
C31 C38 1.409(6) .
C32 C33 1.348(6) .
C32 C38 1.433(5) .
C33 C39 1.434(5) .
C34 C35 1.371(6) .
C34 C39 1.418(6) .
C35 C36 1.404(5) .
C37 C38 1.400(5) .
C37 C40 1.449(5) .
C39 C40 1.398(5) .
C41 C42 1.400(6) .
C42 C43 1.368(6) .
C43 C50 1.422(6) .
C44 C45 1.339(6) .
C44 C50 1.437(5) .
C45 C51 1.433(6) .
C46 C47 1.368(7) .
C46 C51 1.422(6) .
C47 C48 1.385(6) .
C49 C50 1.396(5) .
C49 C52 1.438(5) .
C51 C52 1.409(5) .
C53 C54 1.491(8) .
C53 C58 1.496(8) .
C54 C55 1.462(10) .
C55 C56 1.566(13) .
C56 C57 1.488(14) .
C57 C58 1.517(10) .
